data_4109451
loop_
_publ_author_name
'Anne E. V. Gorden'
'Jide Xu'
'G\'eza Szigethy'
'Allen Oliver'
'David K. Shuh'
'Kenneth N. Raymond'

_publ_section_title
;
 Characterization of a Mixed Salt of 1-Hydroxypyridin-2-one Pu(IV)
 Complexes1
;
_journal_name_full 'Journal of the American Chemical Society'
_journal_page_first 6674
_journal_page_last 6675
_journal_paper_doi 10.1021/ja070168l
_journal_volume 129
_journal_year 2007
_chemical_formula_moiety '[Pu(C5H4NO2)4][Pu(C5H4NO2)3(H2O)2.CClO4]'
_chemical_formula_sum 'C35 H32 Cl N7 O20 Pu2'
_chemical_formula_weight 1390.13
_chemical_name_common 'Plutonium(IV) 1,2-HOPO complex'
_chemical_name_systematic
; 
 ? 
;
_space_group_IT_number 4
_symmetry_cell_setting monoclinic
_symmetry_space_group_name_Hall 'P 2yb'
_symmetry_space_group_name_H-M 'P 1 21 1'
_atom_sites_solution_hydrogens geom
_atom_sites_solution_primary direct
_atom_sites_solution_secondary difmap
_audit_creation_method SHELXL-97
_cell_angle_alpha 90.00
_cell_angle_beta 91.779(2)
_cell_angle_gamma 90.00
_cell_formula_units_Z 2
_cell_length_a 8.8065(14)
_cell_length_b 20.935(3)
_cell_length_c 11.1771(18)
_cell_measurement_reflns_used 6674
_cell_measurement_temperature 293(2)
_cell_measurement_theta_max 29.000
_cell_measurement_theta_min 2.738
_cell_volume 2059.7(6)
_computing_cell_refinement 'Saint v.7.23'
_computing_data_collection 'Bruker APEX-II V.2.0.2'
_computing_data_reduction 'Saint v.7.23'
_computing_molecular_graphics 'ORTEP-3 v.1.08, POV-Ray v3.6.1c.icl8.win32'
_computing_publication_material 'ORTEP-3 v.1.08, POV-Ray v3.6.1c.icl8.win32'
_computing_structure_refinement 'SHELXL-97 (Sheldrick, 1997)'
_computing_structure_solution 'SHELXS-97 (Sheldrick, 1990)'
_diffrn_ambient_temperature 446(2)
_diffrn_detector_area_resol_mean 36.23
_diffrn_measured_fraction_theta_full 0.990
_diffrn_measured_fraction_theta_max 0.990
_diffrn_measurement_device_type 'Bruker Platinum 200'
_diffrn_measurement_method \w/2\q-scans
_diffrn_radiation_monochromator 'chanel-ut Si-<111> crystal'
_diffrn_radiation_source synchrotron
_diffrn_radiation_type synchrotron
_diffrn_radiation_wavelength 0.71073
_diffrn_reflns_av_R_equivalents 0.0417
_diffrn_reflns_av_sigmaI/netI 0.0541
_diffrn_reflns_limit_h_max 9
_diffrn_reflns_limit_h_min -11
_diffrn_reflns_limit_k_max 23
_diffrn_reflns_limit_k_min -26
_diffrn_reflns_limit_l_max 13
_diffrn_reflns_limit_l_min -13
_diffrn_reflns_number 14186
_diffrn_reflns_theta_full 26.40
_diffrn_reflns_theta_max 29.00
_diffrn_reflns_theta_min 1.99
_diffrn_standards_decay_% 0
_diffrn_standards_interval_count 0
_diffrn_standards_interval_time 0
_diffrn_standards_number 0
_exptl_absorpt_coefficient_mu 3.372
_exptl_absorpt_correction_T_max 0.2834
_exptl_absorpt_correction_T_min 0.2834
_exptl_absorpt_correction_type empirical
_exptl_absorpt_process_details 'Blessing, 1995'
_exptl_crystal_colour black
_exptl_crystal_density_diffrn 2.241
_exptl_crystal_description block
_exptl_crystal_F_000 1312
_exptl_crystal_size_max 0.40
_exptl_crystal_size_mid 0.30
_exptl_crystal_size_min 0.30
_refine_diff_density_max 1.784
_refine_diff_density_min -1.185
_refine_diff_density_rms 0.129
_refine_ls_abs_structure_details 'Flack H D (1983), Acta Cryst. A39, 876-881'
_refine_ls_abs_structure_Flack 0.481(16)
_refine_ls_extinction_coef none
_refine_ls_extinction_method none
_refine_ls_goodness_of_fit_ref 1.034
_refine_ls_hydrogen_treatment mixed
_refine_ls_matrix_type full
_refine_ls_number_parameters 596
_refine_ls_number_reflns 7089
_refine_ls_number_restraints 75
_refine_ls_restrained_S_all 1.052
_refine_ls_R_factor_all 0.0316
_refine_ls_R_factor_gt 0.0312
_refine_ls_shift/su_max 0.005
_refine_ls_shift/su_mean 0.000
_refine_ls_structure_factor_coef Fsqd
_refine_ls_weighting_details 'calc w=1/[\s^2^(Fo^2^)+(0.0474P)^2^+0.7967P] where P=(Fo^2^+2Fc^2^)/3'
_refine_ls_weighting_scheme calc
_refine_ls_wR_factor_gt 0.0795
_refine_ls_wR_factor_ref 0.0797
_reflns_number_gt 6966
_reflns_number_total 7089
_reflns_threshold_expression >2sigma(I)
_cod_data_source_file ja070168lsi20070413_011504.cif
_cod_data_source_block pu12hopc
_cod_original_sg_symbol_H-M 'P 21'
_cod_database_code 4109451

loop_
_symmetry_equiv_pos_as_xyz
'x, y, z'
'-x, y+1/2, -z'

loop_
_atom_site_label
_atom_site_type_symbol
_atom_site_fract_x
_atom_site_fract_y
_atom_site_fract_z
_atom_site_U_iso_or_equiv
_atom_site_adp_type
_atom_site_occupancy
_atom_site_symmetry_multiplicity
_atom_site_calc_flag
_atom_site_refinement_flags
Pu1 Pu 0.86709(2) 0.680337(8) 0.736228(16) 0.03147(7) Uani 1 1 d D
Pu2 Pu 0.87652(2) 0.819583(8) 1.226158(16) 0.03503(8) Uani 1 1 d .
Cl1 Cl 0.6018(3) 0.91482(11) 0.6722(2) 0.0618(6) Uani 1 1 d D
O1 O 0.7703(7) 0.7539(3) 0.5847(5) 0.0496(14) Uani 1 1 d D
H1A H 0.817(7) 0.757(3) 0.508(3) 0.074 Uiso 1 1 d D
H1B H 0.700(8) 0.787(3) 0.605(2) 0.074 Uiso 1 1 d D
O2 O 0.8221(7) 0.7809(3) 0.8396(5) 0.0496(13) Uani 1 1 d D
H2A H 0.894(5) 0.8153(15) 0.833(6) 0.074 Uiso 1 1 d D
H2B H 0.754(7) 0.7817(12) 0.905(5) 0.074 Uiso 1 1 d D
O3 O 0.703(2) 0.8979(8) 0.7698(13) 0.115(7) Uiso 0.582(14) 1 d PD
O4 O 0.662(2) 0.9568(8) 0.5950(15) 0.145(8) Uiso 0.582(14) 1 d PD
O5 O 0.504(2) 0.9389(9) 0.7567(16) 0.154(9) Uiso 0.582(14) 1 d PD
O6 O 0.545(2) 0.8574(8) 0.6206(17) 0.146(9) Uiso 0.582(14) 1 d PD
O7 O 0.4478(15) 0.9245(7) 0.6292(15) 0.080(6) Uiso 0.418(14) 1 d PD
O8 O 0.676(2) 0.9768(8) 0.663(2) 0.108(8) Uiso 0.418(14) 1 d PD
O9 O 0.672(2) 0.8799(13) 0.572(2) 0.160(13) Uiso 0.418(14) 1 d PD
O10 O 0.617(3) 0.8481(7) 0.697(2) 0.111(8) Uiso 0.418(14) 1 d PD
O11 O 0.7269(7) 0.8838(3) 1.1015(5) 0.0506(14) Uani 1 1 d .
O12 O 0.6378(7) 0.8407(3) 1.3006(6) 0.0532(15) Uani 1 1 d .
O21 O 0.9488(7) 0.9199(3) 1.2916(4) 0.0457(13) Uani 1 1 d .
O22 O 0.9595(6) 0.8226(3) 1.4284(4) 0.0441(11) Uani 1 1 d .
O31 O 0.9844(7) 0.8410(3) 1.0403(5) 0.0522(14) Uani 1 1 d .
O32 O 1.1188(6) 0.7807(3) 1.2073(5) 0.0493(14) Uani 1 1 d .
O41 O 0.8242(6) 0.7263(2) 1.3318(4) 0.0425(11) Uani 1 1 d .
O42 O 0.7659(8) 0.7396(3) 1.1082(5) 0.0512(15) Uani 1 1 d .
O51 O 0.9838(7) 0.6438(2) 0.5682(4) 0.0455(12) Uani 1 1 d .
O52 O 1.0903(6) 0.7305(3) 0.6999(5) 0.0504(13) Uani 1 1 d .
O61 O 0.9227(7) 0.5797(3) 0.8078(5) 0.0421(12) Uani 1 1 d .
O62 O 0.9749(7) 0.6785(3) 0.9284(4) 0.0490(12) Uani 1 1 d .
O71 O 0.7201(6) 0.6093(3) 0.6222(5) 0.0388(11) Uani 1 1 d .
O72 O 0.6217(5) 0.6722(3) 0.7976(5) 0.0430(11) Uani 1 1 d .
N1 N 0.5975(8) 0.9049(3) 1.1385(6) 0.0475(14) Uani 1 1 d .
N2 N 0.9963(7) 0.9294(3) 1.4042(6) 0.0399(12) Uani 1 1 d .
N3 N 1.1256(7) 0.8218(4) 1.0217(5) 0.0470(14) Uani 1 1 d .
N4 N 0.7458(7) 0.6801(3) 1.2759(5) 0.0403(11) Uani 1 1 d .
N5 N 1.1097(7) 0.6709(3) 0.5344(5) 0.0445(15) Uani 1 1 d .
N6 N 0.9891(7) 0.5731(3) 0.9164(5) 0.0379(12) Uani 1 1 d .
N7 N 0.5807(7) 0.5951(3) 0.6578(5) 0.0402(13) Uani 1 1 d .
C11 C 0.5074(10) 0.9462(5) 1.0743(9) 0.062(2) Uani 1 1 d .
H11 H 0.5401 0.9620 1.0017 0.075 Uiso 1 1 calc R
C12 C 0.3732(12) 0.9644(5) 1.1144(10) 0.070(3) Uani 1 1 d .
H12 H 0.3134 0.9928 1.0697 0.084 Uiso 1 1 calc R
C13 C 0.3233(13) 0.9419(6) 1.2191(12) 0.071(3) Uani 1 1 d .
H13 H 0.2297 0.9553 1.2462 0.085 Uiso 1 1 calc R
C14 C 0.4103(11) 0.8988(5) 1.2873(9) 0.063(2) Uani 1 1 d .
H14 H 0.3762 0.8830 1.3595 0.075 Uiso 1 1 calc R
C15 C 0.5478(9) 0.8806(3) 1.2442(7) 0.0417(15) Uani 1 1 d .
C21 C 1.0363(10) 0.9879(4) 1.4442(8) 0.0505(19) Uani 1 1 d .
H21 H 1.0317 1.0227 1.3925 0.061 Uiso 1 1 calc R
C22 C 1.0832(12) 0.9961(4) 1.5594(8) 0.059(2) Uani 1 1 d .
H22 H 1.1124 1.0363 1.5872 0.070 Uiso 1 1 calc R
C23 C 1.0872(14) 0.9434(5) 1.6362(8) 0.063(2) Uani 1 1 d .
H23 H 1.1152 0.9488 1.7165 0.076 Uiso 1 1 calc R
C24 C 1.0508(12) 0.8850(4) 1.5949(7) 0.057(2) Uani 1 1 d .
H24 H 1.0593 0.8500 1.6460 0.068 Uiso 1 1 calc R
C25 C 0.9998(8) 0.8758(3) 1.4752(6) 0.0375(14) Uani 1 1 d .
C31 C 1.1935(10) 0.8346(6) 0.9169(7) 0.063(2) Uani 1 1 d .
H31 H 1.1414 0.8573 0.8570 0.076 Uiso 1 1 calc R
C32 C 1.3389(11) 0.8140(7) 0.8995(8) 0.073(3) Uani 1 1 d .
H32 H 1.3847 0.8213 0.8269 0.087 Uiso 1 1 calc R
C33 C 1.4166(10) 0.7824(5) 0.9903(9) 0.068(2) Uani 1 1 d .
H33 H 1.5164 0.7696 0.9799 0.081 Uiso 1 1 calc R
C34 C 1.3476(11) 0.7696(5) 1.0966(9) 0.066(2) Uani 1 1 d .
H34 H 1.4004 0.7480 1.1575 0.079 Uiso 1 1 calc R
C35 C 1.1989(9) 0.7892(4) 1.1124(6) 0.0425(15) Uani 1 1 d .
C41 C 0.6950(10) 0.6284(4) 1.3353(7) 0.0478(17) Uani 1 1 d .
H41 H 0.7111 0.6254 1.4178 0.057 Uiso 1 1 calc R
C42 C 0.6203(12) 0.5807(6) 1.2751(9) 0.065(3) Uani 1 1 d .
H42 H 0.5905 0.5440 1.3149 0.078 Uiso 1 1 calc R
C43 C 0.5894(12) 0.5877(5) 1.1535(9) 0.061(2) Uani 1 1 d .
H43 H 0.5355 0.5560 1.1123 0.073 Uiso 1 1 calc R
C44 C 0.6367(11) 0.6403(4) 1.0935(7) 0.055(2) Uani 1 1 d .
H44 H 0.6142 0.6447 1.0121 0.066 Uiso 1 1 calc R
C45 C 0.7203(8) 0.6881(3) 1.1556(5) 0.0370(13) Uani 1 1 d .
C51 C 1.1815(12) 0.6525(5) 0.4313(8) 0.062(2) Uani 1 1 d .
H51 H 1.1411 0.6198 0.3840 0.074 Uiso 1 1 calc R
C52 C 1.3102(11) 0.6823(7) 0.3996(8) 0.073(3) Uani 1 1 d .
H52 H 1.3568 0.6708 0.3292 0.087 Uiso 1 1 calc R
C53 C 1.3722(10) 0.7293(6) 0.4706(9) 0.075(3) Uani 1 1 d .
H53 H 1.4625 0.7488 0.4499 0.090 Uiso 1 1 calc R
C54 C 1.3010(11) 0.7473(5) 0.5720(9) 0.067(2) Uani 1 1 d .
H54 H 1.3423 0.7796 0.6198 0.081 Uiso 1 1 calc R
C55 C 1.1681(8) 0.7178(4) 0.6041(6) 0.0412(15) Uani 1 1 d .
C61 C 1.0305(10) 0.5131(4) 0.9549(7) 0.0455(17) Uani 1 1 d .
H61 H 1.0095 0.4773 0.9080 0.055 Uiso 1 1 calc R
C62 C 1.1039(11) 0.5076(5) 1.0648(7) 0.053(2) Uani 1 1 d .
H62 H 1.1370 0.4679 1.0920 0.064 Uiso 1 1 calc R
C63 C 1.1281(12) 0.5604(5) 1.1335(8) 0.060(2) Uani 1 1 d .
H63 H 1.1744 0.5561 1.2090 0.071 Uiso 1 1 calc R
C64 C 1.0853(12) 0.6200(4) 1.0935(8) 0.058(2) Uani 1 1 d .
H64 H 1.1018 0.6558 1.1413 0.069 Uiso 1 1 calc R
C65 C 1.0170(10) 0.6257(3) 0.9804(6) 0.0388(15) Uani 1 1 d .
C71 C 0.4958(9) 0.5491(4) 0.6024(7) 0.0493(17) Uani 1 1 d .
H71 H 0.5343 0.5267 0.5382 0.059 Uiso 1 1 calc R
C72 C 0.3536(11) 0.5358(6) 0.6409(8) 0.062(2) Uani 1 1 d .
H72 H 0.2960 0.5039 0.6035 0.075 Uiso 1 1 calc R
C73 C 0.2958(11) 0.5690(6) 0.7337(10) 0.068(3) Uani 1 1 d .
H73 H 0.1983 0.5603 0.7588 0.081 Uiso 1 1 calc R
C74 C 0.3837(10) 0.6162(5) 0.7912(8) 0.058(2) Uani 1 1 d .
H74 H 0.3452 0.6385 0.8554 0.069 Uiso 1 1 calc R
C75 C 0.5303(8) 0.6297(4) 0.7519(6) 0.0368(14) Uani 1 1 d .

loop_
_atom_site_aniso_label
_atom_site_aniso_U_11
_atom_site_aniso_U_22
_atom_site_aniso_U_33
_atom_site_aniso_U_23
_atom_site_aniso_U_13
_atom_site_aniso_U_12
Pu1 0.03678(12) 0.03035(12) 0.02726(11) -0.00122(8) 0.00075(8) 0.00162(8)
Pu2 0.04323(14) 0.03441(14) 0.02739(11) 0.00516(8) 0.00034(9) -0.00126(9)
Cl1 0.0706(14) 0.0469(12) 0.0676(13) -0.0001(9) -0.0018(11) 0.0111(9)
O1 0.063(4) 0.050(3) 0.036(3) 0.010(2) 0.006(2) 0.014(3)
O2 0.062(4) 0.044(3) 0.042(3) -0.012(2) -0.008(2) 0.013(3)
O11 0.048(3) 0.058(4) 0.045(3) 0.016(2) 0.007(2) 0.007(3)
O12 0.053(3) 0.057(4) 0.049(3) 0.006(3) 0.006(2) -0.003(2)
O21 0.069(4) 0.038(3) 0.031(2) 0.011(2) -0.005(2) -0.010(2)
O22 0.061(3) 0.038(3) 0.033(2) 0.001(2) -0.006(2) -0.009(3)
O31 0.046(3) 0.068(4) 0.042(3) 0.017(2) 0.000(2) 0.009(3)
O32 0.044(3) 0.064(4) 0.040(3) 0.012(2) 0.002(2) 0.013(2)
O41 0.057(3) 0.032(2) 0.037(2) -0.0016(19) -0.005(2) -0.006(2)
O42 0.075(4) 0.047(3) 0.031(2) 0.000(2) -0.005(2) -0.014(3)
O51 0.058(3) 0.037(2) 0.042(3) -0.007(2) 0.017(2) -0.011(2)
O52 0.042(3) 0.057(3) 0.052(3) -0.010(3) 0.007(2) -0.011(2)
O61 0.056(3) 0.036(3) 0.034(2) -0.001(2) -0.010(2) -0.003(2)
O62 0.078(4) 0.032(2) 0.037(2) -0.004(2) -0.014(2) 0.009(3)
O71 0.039(3) 0.039(3) 0.037(2) -0.005(2) 0.001(2) -0.009(2)
O72 0.046(3) 0.043(3) 0.040(2) -0.006(2) 0.0010(18) 0.003(2)
N1 0.047(3) 0.047(4) 0.048(3) -0.001(3) -0.003(3) 0.004(3)
N2 0.042(3) 0.035(3) 0.042(3) 0.007(2) -0.003(2) -0.002(2)
N3 0.048(3) 0.057(4) 0.037(3) -0.006(3) 0.005(2) -0.006(3)
N4 0.052(3) 0.034(3) 0.035(2) -0.003(2) -0.003(2) 0.005(2)
N5 0.047(3) 0.045(4) 0.042(3) -0.001(3) 0.008(2) 0.007(3)
N6 0.043(3) 0.034(3) 0.036(3) 0.001(2) -0.002(2) 0.002(2)
N7 0.041(3) 0.040(3) 0.040(3) 0.005(2) -0.004(2) 0.002(3)
C11 0.057(5) 0.060(5) 0.070(5) 0.017(4) -0.002(4) 0.002(4)
C12 0.053(5) 0.068(6) 0.086(7) 0.015(5) -0.018(5) 0.005(5)
C13 0.050(5) 0.063(7) 0.101(8) -0.007(6) 0.006(5) 0.008(5)
C14 0.062(5) 0.058(5) 0.069(5) 0.000(5) 0.015(4) -0.004(4)
C15 0.041(4) 0.034(3) 0.049(4) 0.002(3) 0.001(3) -0.001(3)
C21 0.061(5) 0.033(4) 0.057(5) 0.004(3) -0.007(4) -0.004(3)
C22 0.081(6) 0.033(4) 0.062(5) -0.001(4) -0.009(5) -0.014(4)
C23 0.091(7) 0.056(5) 0.041(4) -0.003(4) -0.012(4) 0.000(5)
C24 0.085(6) 0.048(5) 0.035(4) 0.003(3) -0.018(4) -0.007(4)
C25 0.043(4) 0.036(3) 0.033(3) 0.005(3) -0.010(3) -0.004(3)
C31 0.052(5) 0.097(7) 0.040(4) 0.010(4) 0.001(3) -0.014(5)
C32 0.057(5) 0.108(8) 0.054(5) -0.009(6) 0.015(4) -0.021(6)
C33 0.042(4) 0.092(7) 0.070(6) -0.012(5) 0.013(4) 0.002(4)
C34 0.050(5) 0.075(6) 0.073(6) 0.006(5) 0.002(4) 0.009(4)
C35 0.042(4) 0.044(4) 0.041(4) 0.003(3) 0.000(3) 0.002(3)
C41 0.067(5) 0.041(4) 0.036(3) 0.008(3) 0.002(3) -0.002(3)
C42 0.075(7) 0.057(6) 0.062(6) 0.011(4) -0.005(5) -0.025(4)
C43 0.074(6) 0.049(5) 0.061(5) -0.016(4) -0.005(4) -0.019(4)
C44 0.072(5) 0.061(5) 0.033(3) -0.002(3) -0.010(3) -0.012(4)
C45 0.048(4) 0.032(3) 0.031(3) -0.003(2) -0.001(2) -0.002(3)
C51 0.075(6) 0.063(5) 0.050(4) -0.001(4) 0.027(4) -0.002(4)
C52 0.063(5) 0.099(7) 0.058(5) 0.011(6) 0.025(4) 0.013(7)
C53 0.037(4) 0.111(9) 0.078(6) 0.019(6) 0.016(4) -0.009(5)
C54 0.051(5) 0.081(7) 0.070(6) 0.000(5) 0.003(4) -0.017(5)
C55 0.034(3) 0.050(4) 0.039(3) 0.003(3) 0.001(3) -0.004(3)
C61 0.058(5) 0.034(4) 0.044(4) 0.002(3) 0.002(3) 0.007(3)
C62 0.068(5) 0.051(5) 0.042(4) 0.006(3) -0.005(4) 0.010(4)
C63 0.076(6) 0.054(5) 0.047(4) 0.007(4) -0.014(4) 0.016(4)
C64 0.085(6) 0.043(4) 0.044(4) -0.007(3) -0.022(4) 0.005(4)
C65 0.054(4) 0.031(3) 0.031(3) 0.000(3) -0.001(3) 0.006(3)
C71 0.047(4) 0.052(4) 0.049(4) 0.000(3) -0.002(3) -0.010(3)
C72 0.054(5) 0.069(6) 0.063(5) 0.001(5) -0.005(4) -0.016(5)
C73 0.035(4) 0.089(7) 0.080(7) 0.011(6) 0.003(4) -0.003(4)
C74 0.044(4) 0.074(6) 0.056(5) -0.011(4) 0.010(3) 0.000(4)
C75 0.033(3) 0.046(4) 0.032(3) 0.002(3) 0.005(2) 0.002(3)

loop_
_atom_type_symbol
_atom_type_description
_atom_type_scat_dispersion_real
_atom_type_scat_dispersion_imag
_atom_type_scat_source
C C -0.0020 0.0020 'International Tables Vol C Tables 4.2.6.8 and 6.1.1.4'
H H 0.0000 0.0000 'International Tables Vol C Tables 4.2.6.8 and 6.1.1.4'
N N -0.0031 0.0040 'International Tables Vol C Tables 4.2.6.8 and 6.1.1.4'
O O -0.0041 0.0074 'International Tables Vol C Tables 4.2.6.8 and 6.1.1.4'
Cl Cl 0.1408 0.1896 'International Tables Vol C Tables 4.2.6.8 and 6.1.1.4'
Pu Pu -6.4297 5.1237 'International Tables Vol C Tables 4.2.6.8 and 6.1.1.4'

loop_
_geom_angle_atom_site_label_1
_geom_angle_atom_site_label_2
_geom_angle_atom_site_label_3
_geom_angle
O52 Pu1 O72 156.1(2)
O52 Pu1 O51 66.25(19)
O72 Pu1 O51 131.95(19)
O52 Pu1 O61 108.0(2)
O72 Pu1 O61 91.2(2)
O51 Pu1 O61 83.4(2)
O52 Pu1 O62 80.9(2)
O72 Pu1 O62 94.8(2)
O51 Pu1 O62 124.7(2)
O61 Pu1 O62 65.6(2)
O52 Pu1 O71 131.78(19)
O72 Pu1 O71 66.59(18)
O51 Pu1 O71 66.12(18)
O61 Pu1 O71 73.40(19)
O62 Pu1 O71 134.5(2)
O52 Pu1 O1 82.5(2)
O72 Pu1 O1 86.7(2)
O51 Pu1 O1 78.3(2)
O61 Pu1 O1 153.0(2)
O62 Pu1 O1 141.4(2)
O71 Pu1 O1 81.11(19)
O52 Pu1 O2 80.8(2)
O72 Pu1 O2 75.8(2)
O51 Pu1 O2 139.2(2)
O61 Pu1 O2 131.39(18)
O62 Pu1 O2 69.1(2)
O71 Pu1 O2 135.69(19)
O1 Pu1 O2 73.98(19)
O32 Pu2 O21 96.0(2)
O32 Pu2 O11 131.46(19)
O21 Pu2 O11 79.0(2)
O32 Pu2 O42 93.8(2)
O21 Pu2 O42 160.34(19)
O11 Pu2 O42 81.8(2)
O32 Pu2 O12 162.0(2)
O21 Pu2 O12 87.5(2)
O11 Pu2 O12 66.5(2)
O42 Pu2 O12 88.4(2)
O32 Pu2 O41 87.0(2)
O21 Pu2 O41 131.12(17)
O11 Pu2 O41 132.2(2)
O42 Pu2 O41 66.34(18)
O12 Pu2 O41 77.5(2)
O32 Pu2 O31 65.53(19)
O21 Pu2 O31 89.5(2)
O11 Pu2 O31 66.18(19)
O42 Pu2 O31 79.1(2)
O12 Pu2 O31 132.3(2)
O41 Pu2 O31 134.2(2)
O32 Pu2 O22 80.6(2)
O21 Pu2 O22 66.24(19)
O11 Pu2 O22 135.7(2)
O42 Pu2 O22 132.4(2)
O12 Pu2 O22 84.8(2)
O41 Pu2 O22 66.2(2)
O31 Pu2 O22 136.1(2)
O4 Cl1 O5 117.3(10)
O4 Cl1 O6 115.7(9)
O5 Cl1 O6 111.3(10)
O4 Cl1 O10 136.5(14)
O5 Cl1 O10 106.1(14)
O6 Cl1 O10 44.1(10)
O4 Cl1 O3 113.6(10)
O5 Cl1 O3 87.6(12)
O6 Cl1 O3 107.7(8)
O10 Cl1 O3 63.7(11)
O4 Cl1 O7 94.5(11)
O5 Cl1 O7 65.0(11)
O6 Cl1 O7 70.4(10)
O10 Cl1 O7 106.5(9)
O3 Cl1 O7 148.0(11)
O4 Cl1 O8 36.1(11)
O5 Cl1 O8 90.6(12)
O6 Cl1 O8 151.7(12)
O10 Cl1 O8 147.7(12)
O3 Cl1 O8 90.3(12)
O7 Cl1 O8 105.6(9)
O4 Cl1 O9 70.1(14)
O5 Cl1 O9 165.4(12)
O6 Cl1 O9 55.0(12)
O10 Cl1 O9 68.3(16)
O3 Cl1 O9 101.0(13)
O7 Cl1 O9 103.0(10)
O8 Cl1 O9 101.0(11)
Pu1 O1 H1A 120.3(9)
Pu1 O1 H1B 120.5(9)
H1A O1 H1B 117.8(11)
Pu1 O2 H2A 119.5(10)
Pu1 O2 H2B 119.3(9)
H2A O2 H2B 118.3(12)
Cl1 O3 O10 58.1(7)
O8 O4 Cl1 78.5(13)
O8 O4 O9 127(2)
Cl1 O4 O9 58.8(10)
Cl1 O5 O7 58.9(7)
O10 O6 O9 85(2)
O10 O6 Cl1 68.5(10)
O9 O6 Cl1 65.1(9)
O10 O6 O7 113.8(15)
O9 O6 O7 99.4(14)
Cl1 O6 O7 55.4(7)
Cl1 O7 O5 56.1(8)
Cl1 O7 O6 54.2(6)
O5 O7 O6 94.1(11)
O4 O8 Cl1 65.4(10)
O6 O9 Cl1 60.0(8)
O6 O9 O4 103.6(12)
Cl1 O9 O4 51.1(7)
O6 O9 O10 40.6(13)
Cl1 O9 O10 54.2(10)
O4 O9 O10 104.3(11)
O6 O10 Cl1 67.4(9)
O6 O10 O3 125.6(13)
Cl1 O10 O3 58.3(8)
O6 O10 O9 54.7(17)
Cl1 O10 O9 57.5(9)
O3 O10 O9 91.3(15)
N1 O11 Pu2 119.5(4)
C15 O12 Pu2 119.5(5)
N2 O21 Pu2 120.9(4)
C25 O22 Pu2 119.4(4)
N3 O31 Pu2 119.0(4)
C35 O32 Pu2 123.6(5)
N4 O41 Pu2 118.6(4)
C45 O42 Pu2 120.4(4)
N5 O51 Pu1 119.7(4)
C55 O52 Pu1 121.8(5)
N6 O61 Pu1 119.6(4)
C65 O62 Pu1 122.1(5)
N7 O71 Pu1 118.7(4)
C75 O72 Pu1 120.9(4)
O11 N1 C11 123.3(7)
O11 N1 C15 117.0(6)
C11 N1 C15 119.6(8)
O21 N2 C21 121.6(6)
O21 N2 C25 115.1(6)
C21 N2 C25 123.3(6)
O31 N3 C31 120.9(7)
O31 N3 C35 117.2(6)
C31 N3 C35 121.9(8)
O41 N4 C41 121.7(5)
O41 N4 C45 116.0(5)
C41 N4 C45 122.3(6)
O51 N5 C55 117.3(6)
O51 N5 C51 122.2(8)
C55 N5 C51 120.5(8)
C65 N6 O61 117.9(6)
C65 N6 C61 123.1(6)
O61 N6 C61 118.9(6)
O71 N7 C71 121.3(6)
O71 N7 C75 115.9(6)
C71 N7 C75 122.8(7)
C12 C11 N1 120.8(9)
C12 C11 H11 119.6
N1 C11 H11 119.6
C11 C12 C13 120.6(10)
C11 C12 H12 119.7
C13 C12 H12 119.7
C12 C13 C14 120.8(11)
C12 C13 H13 119.6
C14 C13 H13 119.6
C15 C14 C13 117.6(9)
C15 C14 H14 121.2
C13 C14 H14 121.2
O12 C15 N1 116.7(7)
O12 C15 C14 122.7(8)
N1 C15 C14 120.6(8)
N2 C21 C22 120.2(7)
N2 C21 H21 119.9
C22 C21 H21 119.9
C21 C22 C23 119.0(8)
C21 C22 H22 120.5
C23 C22 H22 120.5
C24 C23 C22 120.5(8)
C24 C23 H23 119.8
C22 C23 H23 119.8
C23 C24 C25 121.0(8)
C23 C24 H24 119.5
C25 C24 H24 119.5
O22 C25 N2 118.4(6)
O22 C25 C24 125.7(7)
N2 C25 C24 115.9(7)
N3 C31 C32 119.9(9)
N3 C31 H31 120.1
C32 C31 H31 120.1
C31 C32 C33 119.4(8)
C31 C32 H32 120.3
C33 C32 H32 120.3
C32 C33 C34 120.5(9)
C32 C33 H33 119.7
C34 C33 H33 119.7
C33 C34 C35 119.7(9)
C33 C34 H34 120.2
C35 C34 H34 120.2
O32 C35 N3 114.6(7)
O32 C35 C34 126.8(8)
N3 C35 C34 118.5(7)
N4 C41 C42 120.3(7)
N4 C41 H41 119.8
C42 C41 H41 119.8
C41 C42 C43 119.1(9)
C41 C42 H42 120.5
C43 C42 H42 120.5
C44 C43 C42 120.9(8)
C44 C43 H43 119.5
C42 C43 H43 119.5
C43 C44 C45 119.6(7)
C43 C44 H44 120.2
C45 C44 H44 120.2
O42 C45 N4 118.0(6)
O42 C45 C44 124.2(6)
N4 C45 C44 117.7(6)
C52 C51 N5 119.9(10)
C52 C51 H51 120.0
N5 C51 H51 120.0
C51 C52 C53 120.2(9)
C51 C52 H52 119.9
C53 C52 H52 119.9
C54 C53 C52 119.7(9)
C54 C53 H53 120.2
C52 C53 H53 120.2
C53 C54 C55 120.5(9)
C53 C54 H54 119.7
C55 C54 H54 119.7
O52 C55 N5 114.8(7)
O52 C55 C54 126.1(8)
N5 C55 C54 119.1(8)
N6 C61 C62 118.0(7)
N6 C61 H61 121.0
C62 C61 H61 121.0
C63 C62 C61 119.9(8)
C63 C62 H62 120.1
C61 C62 H62 120.1
C62 C63 C64 121.2(8)
C62 C63 H63 119.4
C64 C63 H63 119.4
C63 C64 C65 118.8(8)
C63 C64 H64 120.6
C65 C64 H64 120.6
O62 C65 N6 114.8(6)
O62 C65 C64 126.2(7)
N6 C65 C64 119.0(7)
N7 C71 C72 119.9(8)
N7 C71 H71 120.0
C72 C71 H71 120.0
C73 C72 C71 120.3(9)
C73 C72 H72 119.8
C71 C72 H72 119.8
C72 C73 C74 119.7(9)
C72 C73 H73 120.1
C74 C73 H73 120.1
C73 C74 C75 120.0(8)
C73 C74 H74 120.0
C75 C74 H74 120.0
O72 C75 N7 117.2(6)
O72 C75 C74 125.6(7)
N7 C75 C74 117.3(7)

loop_
_geom_bond_atom_site_label_1
_geom_bond_atom_site_label_2
_geom_bond_distance
Pu1 O52 2.276(6)
Pu1 O72 2.294(5)
Pu1 O51 2.299(5)
Pu1 O61 2.300(5)
Pu1 O62 2.322(4)
Pu1 O71 2.326(5)
Pu1 O1 2.424(5)
Pu1 O2 2.440(5)
Pu2 O32 2.300(6)
Pu2 O21 2.307(5)
Pu2 O11 2.318(5)
Pu2 O42 2.326(6)
Pu2 O12 2.327(6)
Pu2 O41 2.334(5)
Pu2 O31 2.354(5)
Pu2 O22 2.355(4)
Cl1 O4 1.351(12)
Cl1 O5 1.394(13)
Cl1 O6 1.419(12)
Cl1 O10 1.430(14)
Cl1 O3 1.433(12)
Cl1 O7 1.439(12)
Cl1 O8 1.456(13)
Cl1 O9 1.487(14)
O1 H1A 0.960(2)
O1 H1B 0.960(2)
O2 H2A 0.960(2)
O2 H2B 0.960(2)
O3 O10 1.51(3)
O4 O8 0.87(3)
O4 O9 1.63(3)
O5 O7 1.52(2)
O6 O10 1.07(2)
O6 O9 1.34(3)
O6 O7 1.65(2)
O9 O10 1.64(4)
O11 N1 1.301(9)
O12 C15 1.301(10)
O21 N2 1.328(8)
O22 C25 1.277(9)
O31 N3 1.330(9)
O32 C35 1.304(9)
O41 N4 1.333(8)
O42 C45 1.271(8)
O51 N5 1.311(8)
O52 C55 1.316(9)
O61 N6 1.338(8)
O62 C65 1.298(9)
O71 N7 1.336(8)
O72 C75 1.294(9)
N1 C11 1.362(11)
N1 C15 1.370(10)
N2 C21 1.346(10)
N2 C25 1.375(9)
N3 C31 1.358(10)
N3 C35 1.368(10)
N4 C41 1.354(9)
N4 C45 1.366(8)
N5 C55 1.347(10)
N5 C51 1.386(10)
N6 C65 1.332(9)
N6 C61 1.372(9)
N7 C71 1.357(10)
N7 C75 1.363(9)
C11 C12 1.332(15)
C11 H11 0.9300
C12 C13 1.347(17)
C12 H12 0.9300
C13 C14 1.395(16)
C13 H13 0.9300
C14 C15 1.372(12)
C14 H14 0.9300
C21 C22 1.351(12)
C21 H21 0.9300
C22 C23 1.398(13)
C22 H22 0.9300
C23 C24 1.342(13)
C23 H23 0.9300
C24 C25 1.412(10)
C24 H24 0.9300
C31 C32 1.371(15)
C31 H31 0.9300
C32 C33 1.376(15)
C32 H32 0.9300
C33 C34 1.377(14)
C33 H33 0.9300
C34 C35 1.389(12)
C34 H34 0.9300
C41 C42 1.361(13)
C41 H41 0.9300
C42 C43 1.385(13)
C42 H42 0.9300
C43 C44 1.362(13)
C43 H43 0.9300
C44 C45 1.412(10)
C44 H44 0.9300
C51 C52 1.351(15)
C51 H51 0.9300
C52 C53 1.366(17)
C52 H52 0.9300
C53 C54 1.366(15)
C53 H53 0.9300
C54 C55 1.380(11)
C54 H54 0.9300
C61 C62 1.376(11)
C61 H61 0.9300
C62 C63 1.358(13)
C62 H62 0.9300
C63 C64 1.374(13)
C63 H63 0.9300
C64 C65 1.388(11)
C64 H64 0.9300
C71 C72 1.365(12)
C71 H71 0.9300
C72 C73 1.360(16)
C72 H72 0.9300
C73 C74 1.399(15)
C73 H73 0.9300
C74 C75 1.405(11)
C74 H74 0.9300
